data_7155273
loop_
_publ_author_name
'Fan, Wei'
'Li, Yan-Rong'
'Jiang, Bo'
'Li, Guigen'

_publ_section_title
;
 Cascade bicyclization of triethylammonium thiolates with hydrazines:
 efficient access to pyrazolo[3,4-c]quinolines.
;
_journal_issue 38
_journal_name_full 'Organic &amp; biomolecular chemistry'
_journal_page_first 9080
_journal_page_last 9087
_journal_paper_doi 10.1039/c6ob01728b
_journal_volume 14
_journal_year 2016
_chemical_formula_sum 'C18 H16 Br N3 O2 S'
_chemical_formula_weight 418.31
_chemical_name_systematic
; 
 ? 
;
_space_group_IT_number 14
_symmetry_cell_setting monoclinic
_symmetry_space_group_name_Hall '-P 2ybc'
_symmetry_space_group_name_H-M 'P 1 21/c 1'
_atom_sites_solution_hydrogens geom
_atom_sites_solution_primary direct
_atom_sites_solution_secondary difmap
_audit_creation_method SHELXL-97
_audit_update_record
;
2016-07-26 deposited with the CCDC.
2016-08-31 downloaded from the CCDC.
;
_cell_angle_alpha 90.00
_cell_angle_beta 104.165(2)
_cell_angle_gamma 90.00
_cell_formula_units_Z 8
_cell_length_a 17.8575(15)
_cell_length_b 17.3429(16)
_cell_length_c 11.9409(11)
_cell_measurement_reflns_used 3890
_cell_measurement_temperature 298(2)
_cell_measurement_theta_max 21.236
_cell_measurement_theta_min 2.628
_cell_volume 3585.7(6)
_computing_cell_refinement 'Bruker SMART'
_computing_data_collection 'Bruker SMART'
_computing_data_reduction 'Bruker SHELXTL'
_computing_molecular_graphics 'Bruker SHELXTL'
_computing_publication_material 'Bruker SHELXTL'
_computing_structure_refinement 'SHELXL-97 (Sheldrick, 1997)'
_computing_structure_solution 'SHELXS-97 (Sheldrick, 1990)'
_diffrn_ambient_temperature 298(2)
_diffrn_measured_fraction_theta_full 0.999
_diffrn_measured_fraction_theta_max 0.999
_diffrn_measurement_device_type 'CCD area detector'
_diffrn_measurement_method 'phi and omega scans'
_diffrn_radiation_monochromator graphite
_diffrn_radiation_source 'fine-focus sealed tube'
_diffrn_radiation_type MoK\a
_diffrn_radiation_wavelength 0.71073
_diffrn_reflns_av_R_equivalents 0.0494
_diffrn_reflns_av_sigmaI/netI 0.0793
_diffrn_reflns_limit_h_max 21
_diffrn_reflns_limit_h_min -18
_diffrn_reflns_limit_k_max 20
_diffrn_reflns_limit_k_min -16
_diffrn_reflns_limit_l_max 14
_diffrn_reflns_limit_l_min -14
_diffrn_reflns_number 17986
_diffrn_reflns_theta_full 25.02
_diffrn_reflns_theta_max 25.02
_diffrn_reflns_theta_min 2.35
_exptl_absorpt_coefficient_mu 2.426
_exptl_absorpt_correction_T_max 0.5298
_exptl_absorpt_correction_T_min 0.4290
_exptl_absorpt_correction_type multi-scan
_exptl_absorpt_process_details sadabs
_exptl_crystal_colour yellow
_exptl_crystal_density_diffrn 1.550
_exptl_crystal_density_method 'not measured'
_exptl_crystal_description block
_exptl_crystal_F_000 1696
_exptl_crystal_size_max 0.42
_exptl_crystal_size_mid 0.35
_exptl_crystal_size_min 0.30
_refine_diff_density_max 0.405
_refine_diff_density_min -0.485
_refine_diff_density_rms 0.052
_refine_ls_extinction_method none
_refine_ls_goodness_of_fit_ref 1.077
_refine_ls_hydrogen_treatment mixed
_refine_ls_matrix_type full
_refine_ls_number_parameters 457
_refine_ls_number_reflns 6335
_refine_ls_number_restraints 0
_refine_ls_restrained_S_all 1.077
_refine_ls_R_factor_all 0.0935
_refine_ls_R_factor_gt 0.0393
_refine_ls_shift/su_max 0.001
_refine_ls_shift/su_mean 0.000
_refine_ls_structure_factor_coef Fsqd
_refine_ls_weighting_details 'calc w=1/[\s^2^(Fo^2^)+(0.0035P)^2^+0.0000P] where P=(Fo^2^+2Fc^2^)/3'
_refine_ls_weighting_scheme calc
_refine_ls_wR_factor_gt 0.0473
_refine_ls_wR_factor_ref 0.0505
_reflns_number_gt 3321
_reflns_number_total 6335
_reflns_threshold_expression >2sigma(I)
_cod_data_source_file c6ob01728b2.cif
_cod_data_source_block 151217d
_cod_depositor_comments
;
The following automatic conversions were performed:

'_symmetry_cell_setting' value 'Monoclinic' changed to 'monoclinic'
according to
/usr/data/users/saulius/crontab/automatic-downloads/rss-feeds/RSC/lib/dictionaries/cif_core.dic
dictionary named 'cif_core.dic' version 2.4.2 from 2011-04-26.

Automatic conversion script
Id: cif_fix_values 4268 2015-11-12 08:31:59Z antanas 

 Adding full bibliography for 7155273.cif.

 Adding full bibliography for 7155273.cif.
;
_cod_original_sg_symbol_H-M P2(1)/c
_cod_database_code 7155273

loop_
_symmetry_equiv_pos_as_xyz
'x, y, z'
'-x, y+1/2, -z+1/2'
'-x, -y, -z'
'x, -y-1/2, z-1/2'

loop_
_atom_site_label
_atom_site_type_symbol
_atom_site_fract_x
_atom_site_fract_y
_atom_site_fract_z
_atom_site_U_iso_or_equiv
_atom_site_adp_type
_atom_site_occupancy
_atom_site_symmetry_multiplicity
_atom_site_calc_flag
_atom_site_refinement_flags
Br1 Br 0.467919(19) 0.18887(3) 0.70234(3) 0.07827(15) Uani 1 1 d .
Br2 Br 0.42633(2) -0.13615(3) 0.58575(3) 0.08212(16) Uani 1 1 d .
N1 N 0.26931(13) 0.46685(17) 0.3447(2) 0.0443(7) Uani 1 1 d .
N2 N 0.04183(14) 0.40674(16) 0.4350(2) 0.0424(7) Uani 1 1 d .
N3 N 0.11693(14) 0.38275(14) 0.46545(18) 0.0431(7) Uani 1 1 d .
H3 H 0.1340 0.3453 0.5119 0.052 Uiso 1 1 calc R
N4 N 0.62893(13) 0.12332(15) 0.9691(2) 0.0393(7) Uani 1 1 d .
N5 N 0.85778(13) 0.06398(15) 0.8832(2) 0.0379(7) Uani 1 1 d .
N6 N 0.78272(13) 0.03934(14) 0.85287(18) 0.0381(7) Uani 1 1 d .
H6 H 0.7661 0.0015 0.8070 0.046 Uiso 1 1 calc R
O1 O -0.02399(11) 0.50459(12) 0.31611(18) 0.0546(6) Uani 1 1 d .
H1 H -0.0609 0.4856 0.3356 0.082 Uiso 1 1 calc R
O2 O 0.92382(11) 0.16054(12) 1.00410(17) 0.0518(6) Uani 1 1 d .
H2 H 0.9603 0.1419 0.9832 0.078 Uiso 1 1 calc R
O3 O 0.22395(11) 0.06950(13) 0.31659(18) 0.0689(7) Uani 1 1 d .
O4 O 0.11957(12) 0.23717(13) 0.55786(18) 0.0743(7) Uani 1 1 d .
S1 S 0.22938(5) 0.03284(6) 0.43261(8) 0.0690(3) Uani 1 1 d .
S2 S 0.11079(5) 0.20630(6) 0.67112(8) 0.0725(3) Uani 1 1 d .
C1 C 0.24151(17) 0.42071(19) 0.4116(3) 0.0381(9) Uani 1 1 d .
C2 C 0.16098(18) 0.42656(19) 0.4119(2) 0.0367(8) Uani 1 1 d .
C3 C 0.11339(17) 0.48077(19) 0.3456(2) 0.0348(8) Uani 1 1 d .
C4 C 0.14387(18) 0.5327(2) 0.2762(2) 0.0403(9) Uani 1 1 d .
C5 C 0.22255(19) 0.5220(2) 0.2786(3) 0.0426(9) Uani 1 1 d .
C6 C 0.25665(19) 0.5714(2) 0.2132(3) 0.0549(10) Uani 1 1 d .
H6A H 0.3088 0.5656 0.2154 0.066 Uiso 1 1 calc R
C7 C 0.2156(2) 0.6276(2) 0.1464(3) 0.0618(11) Uani 1 1 d .
H7 H 0.2393 0.6588 0.1019 0.074 Uiso 1 1 calc R
C8 C 0.1385(2) 0.6385(2) 0.1445(3) 0.0585(10) Uani 1 1 d .
H8 H 0.1110 0.6781 0.1004 0.070 Uiso 1 1 calc R
C9 C 0.10257(18) 0.5914(2) 0.2070(3) 0.0500(9) Uani 1 1 d .
H9 H 0.0504 0.5983 0.2036 0.060 Uiso 1 1 calc R
C10 C 0.04037(17) 0.4649(2) 0.3650(3) 0.0395(9) Uani 1 1 d .
C11 C 0.29483(16) 0.36427(19) 0.4824(3) 0.0404(9) Uani 1 1 d .
C12 C 0.28988(16) 0.34363(19) 0.5927(3) 0.0459(9) Uani 1 1 d .
H12 H 0.2508 0.3644 0.6224 0.055 Uiso 1 1 calc R
C13 C 0.34166(18) 0.2930(2) 0.6588(3) 0.0522(10) Uani 1 1 d .
H13 H 0.3384 0.2805 0.7332 0.063 Uiso 1 1 calc R
C14 C 0.39854(16) 0.26107(19) 0.6134(3) 0.0490(10) Uani 1 1 d .
C15 C 0.40488(17) 0.2810(2) 0.5044(3) 0.0545(10) Uani 1 1 d .
H15 H 0.4435 0.2595 0.4743 0.065 Uiso 1 1 calc R
C16 C 0.35361(17) 0.33314(19) 0.4404(3) 0.0522(10) Uani 1 1 d .
H16 H 0.3587 0.3476 0.3677 0.063 Uiso 1 1 calc R
C17 C 0.65836(17) 0.07841(18) 0.9035(2) 0.0336(8) Uani 1 1 d .
C18 C 0.73832(16) 0.08300(18) 0.9055(2) 0.0311(8) Uani 1 1 d .
C19 C 0.78570(16) 0.13685(18) 0.9732(2) 0.0312(8) Uani 1 1 d .
C20 C 0.75412(17) 0.18868(19) 1.0419(2) 0.0345(8) Uani 1 1 d .
C21 C 0.67515(17) 0.17743(19) 1.0379(2) 0.0366(8) Uani 1 1 d .
C22 C 0.64105(17) 0.2245(2) 1.1065(3) 0.0467(9) Uani 1 1 d .
H22 H 0.5892 0.2173 1.1052 0.056 Uiso 1 1 calc R
C23 C 0.6816(2) 0.28030(19) 1.1748(3) 0.0532(10) Uani 1 1 d .
H23 H 0.6580 0.3104 1.2208 0.064 Uiso 1 1 calc R
C24 C 0.75863(19) 0.29225(19) 1.1754(2) 0.0517(10) Uani 1 1 d .
H24 H 0.7861 0.3315 1.2205 0.062 Uiso 1 1 calc R
C25 C 0.79463(17) 0.2471(2) 1.1108(2) 0.0449(9) Uani 1 1 d .
H25 H 0.8464 0.2554 1.1129 0.054 Uiso 1 1 calc R
C26 C 0.85904(17) 0.12171(19) 0.9550(3) 0.0363(8) Uani 1 1 d .
C27 C 0.60426(16) 0.02466(19) 0.8268(3) 0.0381(8) Uani 1 1 d .
C28 C 0.54683(18) -0.0113(2) 0.8665(3) 0.0531(10) Uani 1 1 d .
H28 H 0.5437 -0.0032 0.9422 0.064 Uiso 1 1 calc R
C29 C 0.49396(18) -0.0592(2) 0.7960(3) 0.0606(11) Uani 1 1 d .
H29 H 0.4552 -0.0827 0.8235 0.073 Uiso 1 1 calc R
C30 C 0.49908(18) -0.07162(19) 0.6850(3) 0.0508(10) Uani 1 1 d .
C31 C 0.55524(18) -0.0374(2) 0.6432(3) 0.0516(10) Uani 1 1 d .
H31 H 0.5581 -0.0461 0.5675 0.062 Uiso 1 1 calc R
C32 C 0.60787(16) 0.01052(19) 0.7145(3) 0.0474(9) Uani 1 1 d .
H32 H 0.6465 0.0337 0.6863 0.057 Uiso 1 1 calc R
C33 C 0.27648(19) 0.1015(2) 0.5355(3) 0.1019(15) Uani 1 1 d .
H33A H 0.3272 0.1114 0.5250 0.153 Uiso 1 1 calc R
H33B H 0.2805 0.0819 0.6119 0.153 Uiso 1 1 calc R
H33C H 0.2473 0.1486 0.5253 0.153 Uiso 1 1 calc R
C34 C 0.13710(16) 0.0403(2) 0.4594(3) 0.0808(12) Uani 1 1 d .
H34A H 0.1220 0.0935 0.4569 0.121 Uiso 1 1 calc R
H34B H 0.1383 0.0195 0.5344 0.121 Uiso 1 1 calc R
H34C H 0.1006 0.0119 0.4017 0.121 Uiso 1 1 calc R
C35 C 0.01611(18) 0.1728(2) 0.6458(3) 0.1203(17) Uani 1 1 d .
H35A H -0.0181 0.2092 0.5988 0.181 Uiso 1 1 calc R
H35B H 0.0023 0.1666 0.7181 0.181 Uiso 1 1 calc R
H35C H 0.0120 0.1240 0.6067 0.181 Uiso 1 1 calc R
C36 C 0.1004(3) 0.2869(2) 0.7516(3) 0.155(2) Uani 1 1 d .
H36A H 0.1496 0.3117 0.7786 0.233 Uiso 1 1 calc R
H36B H 0.0811 0.2716 0.8166 0.233 Uiso 1 1 calc R
H36C H 0.0647 0.3222 0.7044 0.233 Uiso 1 1 calc R

loop_
_atom_site_aniso_label
_atom_site_aniso_U_11
_atom_site_aniso_U_22
_atom_site_aniso_U_33
_atom_site_aniso_U_23
_atom_site_aniso_U_13
_atom_site_aniso_U_12
Br1 0.0471(2) 0.1020(4) 0.0883(3) 0.0322(3) 0.0215(2) 0.0164(2)
Br2 0.0567(3) 0.0967(4) 0.0923(3) -0.0404(3) 0.0170(2) -0.0237(2)
N1 0.0418(18) 0.053(2) 0.0411(17) -0.0022(17) 0.0157(14) -0.0090(16)
N2 0.0349(18) 0.048(2) 0.0459(18) 0.0091(16) 0.0139(14) 0.0028(14)
N3 0.0336(17) 0.054(2) 0.0423(17) 0.0112(15) 0.0107(14) 0.0042(15)
N4 0.0408(17) 0.039(2) 0.0395(16) -0.0051(15) 0.0126(14) 0.0053(14)
N5 0.0303(17) 0.045(2) 0.0392(17) -0.0065(15) 0.0106(13) -0.0027(13)
N6 0.0339(17) 0.042(2) 0.0389(16) -0.0083(15) 0.0088(13) -0.0061(14)
O1 0.0387(14) 0.0659(19) 0.0615(15) 0.0195(13) 0.0167(12) 0.0023(13)
O2 0.0321(13) 0.0608(18) 0.0636(15) -0.0225(13) 0.0141(11) -0.0029(12)
O3 0.0883(18) 0.073(2) 0.0535(15) -0.0085(14) 0.0330(13) -0.0017(13)
O4 0.1015(19) 0.060(2) 0.0715(17) 0.0159(15) 0.0417(14) 0.0031(14)
S1 0.0722(7) 0.0735(9) 0.0640(7) -0.0101(7) 0.0216(5) 0.0018(6)
S2 0.0763(7) 0.0721(9) 0.0686(7) 0.0196(7) 0.0166(6) 0.0002(6)
C1 0.040(2) 0.041(3) 0.036(2) -0.0076(18) 0.0127(18) -0.0034(18)
C2 0.042(2) 0.041(3) 0.031(2) -0.0038(18) 0.0165(18) -0.0098(18)
C3 0.035(2) 0.040(2) 0.0314(19) -0.0013(18) 0.0107(16) -0.0069(18)
C4 0.045(2) 0.045(3) 0.030(2) -0.0066(19) 0.0068(17) -0.0090(19)
C5 0.045(2) 0.049(3) 0.036(2) 0.0005(19) 0.0127(18) -0.011(2)
C6 0.051(2) 0.070(3) 0.046(2) 0.002(2) 0.017(2) -0.015(2)
C7 0.065(3) 0.074(3) 0.051(2) 0.010(2) 0.022(2) -0.024(2)
C8 0.071(3) 0.054(3) 0.049(2) 0.012(2) 0.012(2) -0.007(2)
C9 0.047(2) 0.056(3) 0.048(2) 0.003(2) 0.0122(19) -0.005(2)
C10 0.031(2) 0.048(3) 0.039(2) 0.000(2) 0.0072(17) 0.0006(19)
C11 0.033(2) 0.053(3) 0.037(2) -0.003(2) 0.0131(17) -0.0086(18)
C12 0.035(2) 0.059(3) 0.048(2) -0.001(2) 0.0176(18) -0.0024(17)
C13 0.041(2) 0.073(3) 0.044(2) 0.013(2) 0.0142(18) 0.002(2)
C14 0.029(2) 0.059(3) 0.059(2) 0.001(2) 0.0100(18) -0.0034(17)
C15 0.038(2) 0.075(3) 0.055(2) -0.005(2) 0.0201(19) 0.004(2)
C16 0.042(2) 0.073(3) 0.045(2) 0.003(2) 0.0170(18) 0.010(2)
C17 0.032(2) 0.034(2) 0.034(2) 0.0054(17) 0.0065(17) -0.0009(17)
C18 0.030(2) 0.036(2) 0.0290(19) 0.0044(17) 0.0120(16) 0.0050(17)
C19 0.0264(19) 0.036(2) 0.0301(18) -0.0002(18) 0.0057(15) 0.0034(16)
C20 0.036(2) 0.037(2) 0.0308(19) 0.0046(18) 0.0086(16) 0.0062(18)
C21 0.041(2) 0.035(2) 0.0342(19) -0.0016(18) 0.0100(17) 0.0063(18)
C22 0.039(2) 0.053(3) 0.049(2) -0.005(2) 0.0123(18) 0.0087(19)
C23 0.053(3) 0.055(3) 0.054(2) -0.010(2) 0.0185(19) 0.013(2)
C24 0.054(3) 0.047(3) 0.052(2) -0.016(2) 0.0104(19) -0.0010(19)
C25 0.038(2) 0.052(3) 0.045(2) -0.005(2) 0.0098(18) 0.0025(18)
C26 0.032(2) 0.038(2) 0.039(2) -0.0018(18) 0.0078(17) -0.0036(17)
C27 0.034(2) 0.042(2) 0.042(2) 0.0027(19) 0.0163(17) 0.0043(17)
C28 0.050(2) 0.069(3) 0.044(2) -0.007(2) 0.0204(19) -0.005(2)
C29 0.048(2) 0.068(3) 0.070(3) -0.011(2) 0.022(2) -0.021(2)
C30 0.041(2) 0.055(3) 0.054(2) -0.016(2) 0.0065(18) -0.0055(18)
C31 0.038(2) 0.074(3) 0.044(2) -0.012(2) 0.0118(18) -0.006(2)
C32 0.030(2) 0.067(3) 0.047(2) 0.002(2) 0.0139(17) -0.0005(18)
C33 0.112(3) 0.119(4) 0.073(3) -0.035(3) 0.020(2) -0.045(3)
C34 0.067(3) 0.111(4) 0.067(2) 0.007(3) 0.022(2) -0.008(2)
C35 0.078(3) 0.154(5) 0.128(4) 0.049(3) 0.022(3) -0.023(3)
C36 0.309(7) 0.093(5) 0.088(3) -0.030(3) 0.094(4) -0.063(4)

loop_
_atom_type_symbol
_atom_type_description
_atom_type_scat_dispersion_real
_atom_type_scat_dispersion_imag
_atom_type_scat_source
C C 0.0033 0.0016 'International Tables Vol C Tables 4.2.6.8 and 6.1.1.4'
H H 0.0000 0.0000 'International Tables Vol C Tables 4.2.6.8 and 6.1.1.4'
N N 0.0061 0.0033 'International Tables Vol C Tables 4.2.6.8 and 6.1.1.4'
O O 0.0106 0.0060 'International Tables Vol C Tables 4.2.6.8 and 6.1.1.4'
S S 0.1246 0.1234 'International Tables Vol C Tables 4.2.6.8 and 6.1.1.4'
Br Br -0.2901 2.4595 'International Tables Vol C Tables 4.2.6.8 and 6.1.1.4'

loop_
_geom_angle_atom_site_label_1
_geom_angle_atom_site_label_2
_geom_angle_atom_site_label_3
_geom_angle
C1 N1 C5 120.3(3)
C10 N2 N3 105.7(2)
C2 N3 N2 110.3(2)
C2 N3 H3 124.8
N2 N3 H3 124.8
C17 N4 C21 119.6(3)
C26 N5 N6 105.6(2)
C18 N6 N5 110.4(2)
C18 N6 H6 124.8
N5 N6 H6 124.8
C10 O1 H1 109.5
C26 O2 H2 109.5
O3 S1 C34 106.51(14)
O3 S1 C33 105.49(16)
C34 S1 C33 97.56(17)
O4 S2 C36 105.16(16)
O4 S2 C35 105.92(15)
C36 S2 C35 97.7(2)
N1 C1 C2 119.0(3)
N1 C1 C11 117.7(3)
C2 C1 C11 123.3(3)
N3 C2 C3 107.7(3)
N3 C2 C1 130.8(3)
C3 C2 C1 121.4(3)
C2 C3 C10 103.8(3)
C2 C3 C4 119.8(3)
C10 C3 C4 136.4(3)
C9 C4 C5 119.1(3)
C9 C4 C3 125.7(3)
C5 C4 C3 115.3(3)
N1 C5 C6 117.3(3)
N1 C5 C4 124.2(3)
C6 C5 C4 118.4(3)
C7 C6 C5 121.6(3)
C7 C6 H6A 119.2
C5 C6 H6A 119.2
C6 C7 C8 120.0(3)
C6 C7 H7 120.0
C8 C7 H7 120.0
C9 C8 C7 120.4(3)
C9 C8 H8 119.8
C7 C8 H8 119.8
C8 C9 C4 120.4(3)
C8 C9 H9 119.8
C4 C9 H9 119.8
N2 C10 O1 123.6(3)
N2 C10 C3 112.5(3)
O1 C10 C3 123.9(3)
C16 C11 C12 118.3(3)
C16 C11 C1 119.5(3)
C12 C11 C1 122.1(3)
C13 C12 C11 121.3(3)
C13 C12 H12 119.4
C11 C12 H12 119.4
C12 C13 C14 119.2(3)
C12 C13 H13 120.4
C14 C13 H13 120.4
C15 C14 C13 120.6(3)
C15 C14 Br1 120.1(3)
C13 C14 Br1 119.3(3)
C16 C15 C14 119.5(3)
C16 C15 H15 120.3
C14 C15 H15 120.3
C15 C16 C11 121.1(3)
C15 C16 H16 119.4
C11 C16 H16 119.4
N4 C17 C18 120.5(3)
N4 C17 C27 116.6(3)
C18 C17 C27 122.9(3)
N6 C18 C19 107.8(3)
N6 C18 C17 131.2(3)
C19 C18 C17 121.0(3)
C18 C19 C26 104.1(3)
C18 C19 C20 119.5(3)
C26 C19 C20 136.4(3)
C25 C20 C21 119.4(3)
C25 C20 C19 125.4(3)
C21 C20 C19 115.2(3)
N4 C21 C22 117.6(3)
N4 C21 C20 124.1(3)
C22 C21 C20 118.3(3)
C23 C22 C21 121.6(3)
C23 C22 H22 119.2
C21 C22 H22 119.2
C22 C23 C24 119.5(3)
C22 C23 H23 120.3
C24 C23 H23 120.3
C25 C24 C23 120.9(3)
C25 C24 H24 119.5
C23 C24 H24 119.5
C24 C25 C20 120.2(3)
C24 C25 H25 119.9
C20 C25 H25 119.9
N5 C26 O2 122.8(3)
N5 C26 C19 112.1(3)
O2 C26 C19 125.1(3)
C28 C27 C32 117.9(3)
C28 C27 C17 119.9(3)
C32 C27 C17 122.2(3)
C29 C28 C27 121.2(3)
C29 C28 H28 119.4
C27 C28 H28 119.4
C30 C29 C28 119.3(3)
C30 C29 H29 120.4
C28 C29 H29 120.4
C31 C30 C29 121.1(3)
C31 C30 Br2 118.8(3)
C29 C30 Br2 120.1(3)
C30 C31 C32 119.2(3)
C30 C31 H31 120.4
C32 C31 H31 120.4
C31 C32 C27 121.3(3)
C31 C32 H32 119.4
C27 C32 H32 119.4
S1 C33 H33A 109.5
S1 C33 H33B 109.5
H33A C33 H33B 109.5
S1 C33 H33C 109.5
H33A C33 H33C 109.5
H33B C33 H33C 109.5
S1 C34 H34A 109.5
S1 C34 H34B 109.5
H34A C34 H34B 109.5
S1 C34 H34C 109.5
H34A C34 H34C 109.5
H34B C34 H34C 109.5
S2 C35 H35A 109.5
S2 C35 H35B 109.5
H35A C35 H35B 109.5
S2 C35 H35C 109.5
H35A C35 H35C 109.5
H35B C35 H35C 109.5
S2 C36 H36A 109.5
S2 C36 H36B 109.5
H36A C36 H36B 109.5
S2 C36 H36C 109.5
H36A C36 H36C 109.5
H36B C36 H36C 109.5

loop_
_geom_bond_atom_site_label_1
_geom_bond_atom_site_label_2
_geom_bond_distance
Br1 C14 1.894(3)
Br2 C30 1.895(3)
N1 C1 1.311(3)
N1 C5 1.382(4)
N2 C10 1.307(3)
N2 N3 1.366(3)
N3 C2 1.361(3)
N3 H3 0.8600
N4 C17 1.302(3)
N4 C21 1.380(3)
N5 C26 1.315(3)
N5 N6 1.368(3)
N6 C18 1.357(3)
N6 H6 0.8600
O1 C10 1.344(3)
O1 H1 0.8200
O2 C26 1.343(3)
O2 H2 0.8200
O3 S1 1.506(2)
O4 S2 1.498(2)
S1 C34 1.759(3)
S1 C33 1.769(3)
S2 C36 1.733(4)
S2 C35 1.743(3)
C1 C2 1.442(4)
C1 C11 1.478(4)
C2 C3 1.380(4)
C3 C10 1.406(4)
C3 C4 1.419(4)
C4 C9 1.402(4)
C4 C5 1.410(4)
C5 C6 1.397(4)
C6 C7 1.355(4)
C6 H6A 0.9300
C7 C8 1.385(4)
C7 H7 0.9300
C8 C9 1.368(4)
C8 H8 0.9300
C9 H9 0.9300
C11 C16 1.379(4)
C11 C12 1.389(3)
C12 C13 1.375(4)
C12 H12 0.9300
C13 C14 1.379(4)
C13 H13 0.9300
C14 C15 1.378(4)
C15 C16 1.377(4)
C15 H15 0.9300
C16 H16 0.9300
C17 C18 1.425(3)
C17 C27 1.486(4)
C18 C19 1.381(4)
C19 C26 1.404(3)
C19 C20 1.423(4)
C20 C25 1.391(4)
C20 C21 1.413(3)
C21 C22 1.397(4)
C22 C23 1.355(4)
C22 H22 0.9300
C23 C24 1.390(4)
C23 H23 0.9300
C24 C25 1.366(4)
C24 H24 0.9300
C25 H25 0.9300
C27 C28 1.380(4)
C27 C32 1.381(3)
C28 C29 1.378(4)
C28 H28 0.9300
C29 C30 1.367(4)
C29 H29 0.9300
C30 C31 1.361(4)
C31 C32 1.381(4)
C31 H31 0.9300
C32 H32 0.9300
C33 H33A 0.9600
C33 H33B 0.9600
C33 H33C 0.9600
C34 H34A 0.9600
C34 H34B 0.9600
C34 H34C 0.9600
C35 H35A 0.9600
C35 H35B 0.9600
C35 H35C 0.9600
C36 H36A 0.9600
C36 H36B 0.9600
C36 H36C 0.9600

loop_
_geom_torsion_atom_site_label_1
_geom_torsion_atom_site_label_2
_geom_torsion_atom_site_label_3
_geom_torsion_atom_site_label_4
_geom_torsion
C10 N2 N3 C2 -0.8(3)
C26 N5 N6 C18 0.8(3)
C5 N1 C1 C2 2.2(4)
C5 N1 C1 C11 -178.5(3)
N2 N3 C2 C3 0.5(3)
N2 N3 C2 C1 -176.0(3)
N1 C1 C2 N3 174.5(3)
C11 C1 C2 N3 -4.7(5)
N1 C1 C2 C3 -1.6(4)
C11 C1 C2 C3 179.1(3)
N3 C2 C3 C10 0.0(3)
C1 C2 C3 C10 176.9(3)
N3 C2 C3 C4 -177.5(2)
C1 C2 C3 C4 -0.6(4)
C2 C3 C4 C9 -178.5(3)
C10 C3 C4 C9 5.0(6)
C2 C3 C4 C5 2.0(4)
C10 C3 C4 C5 -174.5(3)
C1 N1 C5 C6 177.3(3)
C1 N1 C5 C4 -0.7(5)
C9 C4 C5 N1 179.0(3)
C3 C4 C5 N1 -1.5(4)
C9 C4 C5 C6 1.0(4)
C3 C4 C5 C6 -179.4(3)
N1 C5 C6 C7 -179.5(3)
C4 C5 C6 C7 -1.4(5)
C5 C6 C7 C8 1.8(5)
C6 C7 C8 C9 -2.0(5)
C7 C8 C9 C4 1.7(5)
C5 C4 C9 C8 -1.2(5)
C3 C4 C9 C8 179.3(3)
N3 N2 C10 O1 -179.9(3)
N3 N2 C10 C3 0.8(3)
C2 C3 C10 N2 -0.5(4)
C4 C3 C10 N2 176.4(3)
C2 C3 C10 O1 -179.8(3)
C4 C3 C10 O1 -3.0(6)
N1 C1 C11 C16 -32.8(4)
C2 C1 C11 C16 146.4(3)
N1 C1 C11 C12 144.4(3)
C2 C1 C11 C12 -36.4(4)
C16 C11 C12 C13 -0.5(5)
C1 C11 C12 C13 -177.7(3)
C11 C12 C13 C14 -1.4(5)
C12 C13 C14 C15 1.7(5)
C12 C13 C14 Br1 -178.0(2)
C13 C14 C15 C16 -0.3(5)
Br1 C14 C15 C16 179.5(2)
C14 C15 C16 C11 -1.6(5)
C12 C11 C16 C15 2.0(5)
C1 C11 C16 C15 179.3(3)
C21 N4 C17 C18 2.2(4)
C21 N4 C17 C27 -176.6(2)
N5 N6 C18 C19 -0.9(3)
N5 N6 C18 C17 -178.0(3)
N4 C17 C18 N6 174.4(3)
C27 C17 C18 N6 -7.0(5)
N4 C17 C18 C19 -2.4(4)
C27 C17 C18 C19 176.2(3)
N6 C18 C19 C26 0.6(3)
C17 C18 C19 C26 178.1(2)
N6 C18 C19 C20 -177.6(2)
C17 C18 C19 C20 -0.2(4)
C18 C19 C20 C25 -177.7(3)
C26 C19 C20 C25 4.7(5)
C18 C19 C20 C21 2.7(4)
C26 C19 C20 C21 -174.8(3)
C17 N4 C21 C22 179.8(3)
C17 N4 C21 C20 0.7(4)
C25 C20 C21 N4 177.3(3)
C19 C20 C21 N4 -3.1(4)
C25 C20 C21 C22 -1.8(4)
C19 C20 C21 C22 177.8(3)
N4 C21 C22 C23 -178.5(3)
C20 C21 C22 C23 0.7(4)
C21 C22 C23 C24 1.2(5)
C22 C23 C24 C25 -1.9(5)
C23 C24 C25 C20 0.7(5)
C21 C20 C25 C24 1.1(5)
C19 C20 C25 C24 -178.4(3)
N6 N5 C26 O2 179.5(3)
N6 N5 C26 C19 -0.4(3)
C18 C19 C26 N5 -0.1(3)
C20 C19 C26 N5 177.7(3)
C18 C19 C26 O2 180.0(3)
C20 C19 C26 O2 -2.2(5)
N4 C17 C27 C28 -39.0(4)
C18 C17 C27 C28 142.2(3)
N4 C17 C27 C32 139.2(3)
C18 C17 C27 C32 -39.5(4)
C32 C27 C28 C29 -0.8(5)
C17 C27 C28 C29 177.5(3)
C27 C28 C29 C30 0.6(5)
C28 C29 C30 C31 -0.3(5)
C28 C29 C30 Br2 -179.2(3)
C29 C30 C31 C32 0.2(5)
Br2 C30 C31 C32 179.2(2)
C30 C31 C32 C27 -0.4(5)
C28 C27 C32 C31 0.8(5)
C17 C27 C32 C31 -177.5(3)
